data_1553589
loop_
_publ_author_name
'Prenzel, Dominik'
'Kirschbaum, Rolf W.'
'Chalifoux, Wesley A.'
'McDonald, Robert'
'Ferguson, Michael J.'
'Drewello, Thomas'
'Tykwinski, Rik R.'

_publ_section_title
;
 Polymerization of acetylene: polyynes, but not carbyne
;
_journal_issue 5
_journal_name_full 'Organic Chemistry Frontiers'
_journal_page_first 668
_journal_paper_doi 10.1039/C6QO00648E
_journal_volume 4
_journal_year 2017
_chemical_formula_moiety 'C47 H64'
_chemical_formula_sum 'C47 H64'
_chemical_formula_weight 628.98
_chemical_name_systematic 5,5,5-tris(3,5-di-t-butylphenyl)penta-1,3-diyne
_space_group_crystal_system triclinic
_space_group_IT_number 2
_space_group_name_Hall '-P 1'
_space_group_name_H-M_alt 'P -1'
_atom_sites_solution_hydrogens geom
_audit_creation_method SHELXL-2014/7
_audit_update_record
;
2016-09-30 deposited with the CCDC.
2016-11-08 downloaded from the CCDC.
;
_cell_angle_alpha 88.5549(18)
_cell_angle_beta 78.0127(18)
_cell_angle_gamma 88.5903(19)
_cell_formula_units_Z 2
_cell_length_a 10.3367(13)
_cell_length_b 10.4631(13)
_cell_length_c 19.275(2)
_cell_measurement_reflns_used 4128
_cell_measurement_temperature 193(2)
_cell_measurement_theta_max 27.43
_cell_measurement_theta_min 2.16
_cell_volume 2038.2(4)
_computing_cell_refinement 'Bruker SAINT'
_computing_data_collection 'Bruker APEX2'
_computing_data_reduction 'Bruker SAINT'
_computing_molecular_graphics 'Bruker SHELXTL'
_computing_publication_material 'Bruker SHELXTL'
_computing_structure_refinement 'SHELXL-2014/7 (Sheldrick, 2014)'
_computing_structure_solution 'SHELXS-97 (Sheldrick 2008)'
_diffrn_ambient_temperature 193(2)
_diffrn_measured_fraction_theta_full 0.991
_diffrn_measured_fraction_theta_max 0.983
_diffrn_measurement_device_type 'Bruker APEX-II CCD'
_diffrn_measurement_method '\w scans'
_diffrn_radiation_type MoK\a
_diffrn_radiation_wavelength 0.71073
_diffrn_reflns_av_R_equivalents 0.0175
_diffrn_reflns_av_unetI/netI 0.0262
_diffrn_reflns_Laue_measured_fraction_full 0.991
_diffrn_reflns_Laue_measured_fraction_max 0.983
_diffrn_reflns_limit_h_max 13
_diffrn_reflns_limit_h_min -13
_diffrn_reflns_limit_k_max 13
_diffrn_reflns_limit_k_min -13
_diffrn_reflns_limit_l_max 24
_diffrn_reflns_limit_l_min -24
_diffrn_reflns_number 17675
_diffrn_reflns_point_group_measured_fraction_full 0.991
_diffrn_reflns_point_group_measured_fraction_max 0.983
_diffrn_reflns_theta_full 26.400
_diffrn_reflns_theta_max 27.479
_diffrn_reflns_theta_min 1.947
_exptl_absorpt_coefficient_mu 0.057
_exptl_absorpt_correction_T_max 1.0000
_exptl_absorpt_correction_T_min 0.9105
_exptl_absorpt_correction_type numerical
_exptl_absorpt_process_details 'SADABS 2014/5'
_exptl_crystal_colour colourless
_exptl_crystal_density_diffrn 1.025
_exptl_crystal_description fragment
_exptl_crystal_F_000 692
_exptl_crystal_recrystallization_method 'Re-crystallisation from solvent: CHCl3'
_exptl_crystal_size_max 0.620
_exptl_crystal_size_mid 0.410
_exptl_crystal_size_min 0.260
_refine_diff_density_max 0.330
_refine_diff_density_min -0.140
_refine_diff_density_rms 0.044
_refine_ls_extinction_method none
_refine_ls_goodness_of_fit_ref 1.031
_refine_ls_hydrogen_treatment constr
_refine_ls_matrix_type full
_refine_ls_number_parameters 451
_refine_ls_number_reflns 9200
_refine_ls_number_restraints 0
_refine_ls_restrained_S_all 1.031
_refine_ls_R_factor_all 0.0692
_refine_ls_R_factor_gt 0.0523
_refine_ls_shift/su_max 0.000
_refine_ls_shift/su_mean 0.000
_refine_ls_structure_factor_coef Fsqd
_refine_ls_weighting_details 'w=1/[\s^2^(Fo^2^)+(0.0725P)^2^+0.5109P] where P=(Fo^2^+2Fc^2^)/3'
_refine_ls_weighting_scheme calc
_refine_ls_wR_factor_gt 0.1344
_refine_ls_wR_factor_ref 0.1467
_reflns_Friedel_coverage 0.000
_reflns_number_gt 7037
_reflns_number_total 9200
_reflns_threshold_expression 'I > 2\s(I)'
_cod_data_source_file c6qo00648e2.cif
_cod_data_source_block Tr-H2
_cod_database_code 1553589
_shelx_shelxl_version_number 2014/7
_shelx_space_group_comment
; 
The symmetry employed for this shelxl refinement is uniquely defined 
by the following loop, which should always be used as a source of 
symmetry information in preference to the above space-group names. 
They are only intended as comments. 
;
_shelx_estimated_absorpt_t_min 0.966
_shelx_estimated_absorpt_t_max 0.985

loop_
_space_group_symop_operation_xyz
'x, y, z'
'-x, -y, -z'

loop_
_atom_site_label
_atom_site_type_symbol
_atom_site_fract_x
_atom_site_fract_y
_atom_site_fract_z
_atom_site_U_iso_or_equiv
_atom_site_adp_type
_atom_site_occupancy
_atom_site_site_symmetry_order
_atom_site_calc_flag
_atom_site_refinement_flags_posn
_atom_site_refinement_flags_adp
_atom_site_refinement_flags_occupancy
_atom_site_disorder_assembly
_atom_site_disorder_group
C1 C 0.3405(2) 0.35690(19) 0.46134(10) 0.0589(5) Uani 1 1 d . . . . .
H1 H 0.3732 0.3934 0.4957 0.071 Uiso 1 1 calc R U . . .
C2 C 0.29767(16) 0.30902(15) 0.41636(8) 0.0417(3) Uani 1 1 d . . . . .
C3 C 0.24643(14) 0.24957(13) 0.36535(7) 0.0348(3) Uani 1 1 d . . . . .
C4 C 0.20225(13) 0.19284(13) 0.32244(7) 0.0312(3) Uani 1 1 d . . . . .
C5 C 0.14564(12) 0.11594(12) 0.27300(7) 0.0284(3) Uani 1 1 d . . . . .
C11 C 0.17579(12) -0.02617(12) 0.28863(7) 0.0278(3) Uani 1 1 d . . . . .
C12 C 0.21578(13) -0.11269(13) 0.23500(7) 0.0311(3) Uani 1 1 d . . . . .
H12 H 0.2273 -0.0841 0.1870 0.037 Uiso 1 1 calc R U . . .
C13 C 0.23960(13) -0.24176(13) 0.25016(7) 0.0322(3) Uani 1 1 d . . . . .
C14 C 0.22332(14) -0.28041(13) 0.32073(7) 0.0330(3) Uani 1 1 d . . . . .
H14 H 0.2406 -0.3674 0.3317 0.040 Uiso 1 1 calc R U . . .
C15 C 0.18234(13) -0.19561(12) 0.37645(7) 0.0294(3) Uani 1 1 d . . . . .
C16 C 0.15865(13) -0.06912(12) 0.35922(7) 0.0293(3) Uani 1 1 d . . . . .
H16 H 0.1301 -0.0101 0.3962 0.035 Uiso 1 1 calc R U . . .
C17 C 0.28647(16) -0.33417(14) 0.18900(8) 0.0410(3) Uani 1 1 d . . . . .
C18 C 0.42805(17) -0.29898(18) 0.15214(9) 0.0520(4) Uani 1 1 d . . . . .
H18A H 0.4861 -0.3065 0.1864 0.062 Uiso 1 1 calc R U . . .
H18B H 0.4600 -0.3571 0.1129 0.062 Uiso 1 1 calc R U . . .
H18C H 0.4284 -0.2109 0.1336 0.062 Uiso 1 1 calc R U . . .
C19 C 0.1944(2) -0.32292(19) 0.13624(9) 0.0560(5) Uani 1 1 d . . . . .
H19A H 0.2249 -0.3821 0.0974 0.067 Uiso 1 1 calc R U . . .
H19B H 0.1043 -0.3442 0.1605 0.067 Uiso 1 1 calc R U . . .
H19C H 0.1952 -0.2352 0.1171 0.067 Uiso 1 1 calc R U . . .
C20 C 0.2886(2) -0.47409(16) 0.21474(10) 0.0626(5) Uani 1 1 d . . . . .
H20A H 0.3470 -0.4836 0.2487 0.075 Uiso 1 1 calc R U . . .
H20B H 0.1989 -0.4989 0.2378 0.075 Uiso 1 1 calc R U . . .
H20C H 0.3212 -0.5291 0.1741 0.075 Uiso 1 1 calc R U . . .
C21 C 0.16785(14) -0.24480(13) 0.45350(7) 0.0349(3) Uani 1 1 d . . . . .
C22 C 0.07834(18) -0.36069(17) 0.46591(9) 0.0498(4) Uani 1 1 d . . . . .
H22A H 0.1152 -0.4271 0.4321 0.060 Uiso 1 1 calc R U . . .
H22B H 0.0726 -0.3941 0.5144 0.060 Uiso 1 1 calc R U . . .
H22C H -0.0102 -0.3352 0.4593 0.060 Uiso 1 1 calc R U . . .
C23 C 0.30516(18) -0.28354(19) 0.46658(10) 0.0548(4) Uani 1 1 d . . . . .
H23A H 0.3456 -0.3480 0.4323 0.066 Uiso 1 1 calc R U . . .
H23B H 0.3612 -0.2082 0.4610 0.066 Uiso 1 1 calc R U . . .
H23C H 0.2963 -0.3191 0.5148 0.066 Uiso 1 1 calc R U . . .
C24 C 0.1067(2) -0.14482(18) 0.50712(8) 0.0586(5) Uani 1 1 d . . . . .
H24A H 0.1620 -0.0689 0.5005 0.070 Uiso 1 1 calc R U . . .
H24B H 0.0179 -0.1211 0.5001 0.070 Uiso 1 1 calc R U . . .
H24C H 0.1007 -0.1800 0.5553 0.070 Uiso 1 1 calc R U . . .
C31 C -0.00529(12) 0.14489(12) 0.28876(6) 0.0279(3) Uani 1 1 d . . . . .
C32 C -0.09797(13) 0.04932(12) 0.30301(7) 0.0299(3) Uani 1 1 d . . . . .
H32 H -0.0690 -0.0376 0.3019 0.036 Uiso 1 1 calc R U . . .
C33 C -0.23367(13) 0.07858(13) 0.31897(7) 0.0315(3) Uani 1 1 d . . . . .
C34 C -0.27317(13) 0.20650(13) 0.31912(7) 0.0312(3) Uani 1 1 d . . . . .
H34 H -0.3650 0.2276 0.3305 0.037 Uiso 1 1 calc R U . . .
C35 C -0.18237(13) 0.30527(12) 0.30311(7) 0.0304(3) Uani 1 1 d . . . . .
C36 C -0.04850(13) 0.27195(13) 0.28869(7) 0.0317(3) Uani 1 1 d . . . . .
H36 H 0.0150 0.3375 0.2785 0.038 Uiso 1 1 calc R U . . .
C37 C -0.33214(14) -0.03117(14) 0.33701(9) 0.0418(4) Uani 1 1 d . . . . .
C38 C -0.31047(18) -0.10265(18) 0.40388(11) 0.0577(5) Uani 1 1 d . . . . .
H38A H -0.2184 -0.1332 0.3969 0.069 Uiso 1 1 calc R U . . .
H38B H -0.3296 -0.0449 0.4441 0.069 Uiso 1 1 calc R U . . .
H38C H -0.3695 -0.1757 0.4135 0.069 Uiso 1 1 calc R U . . .
C39 C -0.3077(2) -0.12588(17) 0.27528(12) 0.0607(5) Uani 1 1 d . . . . .
H39A H -0.2158 -0.1573 0.2668 0.073 Uiso 1 1 calc R U . . .
H39B H -0.3674 -0.1981 0.2875 0.073 Uiso 1 1 calc R U . . .
H39C H -0.3246 -0.0824 0.2323 0.073 Uiso 1 1 calc R U . . .
C40 C -0.47582(16) 0.01572(18) 0.34874(12) 0.0598(5) Uani 1 1 d . . . . .
H40A H -0.4907 0.0617 0.3061 0.072 Uiso 1 1 calc R U . . .
H40B H -0.5345 -0.0576 0.3585 0.072 Uiso 1 1 calc R U . . .
H40C H -0.4946 0.0732 0.3891 0.072 Uiso 1 1 calc R U . . .
C41 C -0.22426(14) 0.44678(13) 0.29942(8) 0.0361(3) Uani 1 1 d . . . . .
C42 C -0.1885(2) 0.49383(16) 0.22202(9) 0.0547(4) Uani 1 1 d . . . . .
H42A H -0.0934 0.4807 0.2038 0.066 Uiso 1 1 calc R U . . .
H42B H -0.2381 0.4458 0.1935 0.066 Uiso 1 1 calc R U . . .
H42C H -0.2110 0.5851 0.2193 0.066 Uiso 1 1 calc R U . . .
C43 C -0.1515(2) 0.52681(16) 0.34399(10) 0.0547(4) Uani 1 1 d . . . . .
H43A H -0.0559 0.5149 0.3274 0.066 Uiso 1 1 calc R U . . .
H43B H -0.1755 0.6173 0.3392 0.066 Uiso 1 1 calc R U . . .
H43C H -0.1766 0.4995 0.3939 0.066 Uiso 1 1 calc R U . . .
C44 C -0.37265(18) 0.46809(17) 0.32691(13) 0.0649(6) Uani 1 1 d . . . . .
H44A H -0.4217 0.4177 0.2992 0.078 Uiso 1 1 calc R U . . .
H44B H -0.3962 0.4412 0.3769 0.078 Uiso 1 1 calc R U . . .
H44C H -0.3951 0.5590 0.3222 0.078 Uiso 1 1 calc R U . . .
C51 C 0.21183(13) 0.15633(12) 0.19610(7) 0.0290(3) Uani 1 1 d . . . . .
C52 C 0.34919(13) 0.16594(13) 0.17917(7) 0.0310(3) Uani 1 1 d . . . . .
H52 H 0.3986 0.1489 0.2149 0.037 Uiso 1 1 calc R U . . .
C53 C 0.41499(13) 0.19990(13) 0.11127(7) 0.0309(3) Uani 1 1 d . . . . .
C54 C 0.33910(13) 0.22593(13) 0.06012(7) 0.0319(3) Uani 1 1 d . . . . .
H54 H 0.3829 0.2504 0.0135 0.038 Uiso 1 1 calc R U . . .
C55 C 0.20262(13) 0.21740(13) 0.07475(7) 0.0304(3) Uani 1 1 d . . . . .
C56 C 0.13977(13) 0.18056(12) 0.14398(7) 0.0302(3) Uani 1 1 d . . . . .
H56 H 0.0464 0.1722 0.1552 0.036 Uiso 1 1 calc R U . . .
C57 C 0.56580(13) 0.21209(15) 0.09071(7) 0.0365(3) Uani 1 1 d . . . . .
C58 C 0.62036(16) 0.12065(18) 0.03036(10) 0.0513(4) Uani 1 1 d . . . . .
H58A H 0.5789 0.1408 -0.0100 0.062 Uiso 1 1 calc R U . . .
H58B H 0.7163 0.1302 0.0158 0.062 Uiso 1 1 calc R U . . .
H58C H 0.6008 0.0324 0.0467 0.062 Uiso 1 1 calc R U . . .
C59 C 0.63192(16) 0.1787(2) 0.15291(10) 0.0616(5) Uani 1 1 d . . . . .
H59A H 0.6110 0.0907 0.1693 0.074 Uiso 1 1 calc R U . . .
H59B H 0.7280 0.1865 0.1376 0.074 Uiso 1 1 calc R U . . .
H59C H 0.5992 0.2373 0.1918 0.074 Uiso 1 1 calc R U . . .
C60 C 0.60009(16) 0.34955(17) 0.06646(10) 0.0487(4) Uani 1 1 d . . . . .
H60A H 0.5585 0.3728 0.0265 0.058 Uiso 1 1 calc R U . . .
H60B H 0.5675 0.4074 0.1057 0.058 Uiso 1 1 calc R U . . .
H60C H 0.6963 0.3566 0.0516 0.058 Uiso 1 1 calc R U . . .
C61 C 0.12323(15) 0.25025(15) 0.01747(8) 0.0403(3) Uani 1 1 d . . . . .
C62A C 0.1771(3) 0.1737(4) -0.05097(17) 0.0571(9) Uani 0.55 1 d . . P A 1
H62A H 0.2737 0.1796 -0.0635 0.068 Uiso 0.55 1 calc R U P A 1
H62B H 0.1527 0.0839 -0.0426 0.068 Uiso 0.55 1 calc R U P A 1
H62C H 0.1390 0.2095 -0.0899 0.068 Uiso 0.55 1 calc R U P A 1
C63A C -0.0183(3) 0.2456(4) 0.03882(17) 0.0506(8) Uani 0.55 1 d . . P A 1
H63A H -0.0583 0.2681 -0.0018 0.061 Uiso 0.55 1 calc R U P A 1
H63B H -0.0440 0.1590 0.0560 0.061 Uiso 0.55 1 calc R U P A 1
H63C H -0.0490 0.3064 0.0769 0.061 Uiso 0.55 1 calc R U P A 1
C64A C 0.1611(4) 0.3959(3) -0.0089(2) 0.0571(8) Uani 0.55 1 d . . P A 1
H64A H 0.2574 0.4020 -0.0238 0.069 Uiso 0.55 1 calc R U P A 1
H64B H 0.1197 0.4192 -0.0489 0.069 Uiso 0.55 1 calc R U P A 1
H64C H 0.1291 0.4544 0.0302 0.069 Uiso 0.55 1 calc R U P A 1
C62B C 0.0446(4) 0.1216(4) 0.0103(2) 0.0539(9) Uani 0.45 1 d . . P A 2
H62D H -0.0051 0.0947 0.0571 0.065 Uiso 0.45 1 calc R U P A 2
H62E H -0.0167 0.1382 -0.0216 0.065 Uiso 0.45 1 calc R U P A 2
H62F H 0.1080 0.0538 -0.0091 0.065 Uiso 0.45 1 calc R U P A 2
C63B C 0.0112(4) 0.3468(4) 0.0490(2) 0.0509(9) Uani 0.45 1 d . . P A 2
H63D H -0.0366 0.3143 0.0951 0.061 Uiso 0.45 1 calc R U P A 2
H63E H 0.0497 0.4294 0.0552 0.061 Uiso 0.45 1 calc R U P A 2
H63F H -0.0502 0.3577 0.0167 0.061 Uiso 0.45 1 calc R U P A 2
C64B C 0.1965(4) 0.2919(6) -0.0496(2) 0.0640(13) Uani 0.45 1 d . . P A 2
H64D H 0.1360 0.3100 -0.0817 0.077 Uiso 0.45 1 calc R U P A 2
H64E H 0.2438 0.3697 -0.0438 0.077 Uiso 0.45 1 calc R U P A 2
H64F H 0.2603 0.2248 -0.0695 0.077 Uiso 0.45 1 calc R U P A 2

loop_
_atom_site_aniso_label
_atom_site_aniso_U_11
_atom_site_aniso_U_22
_atom_site_aniso_U_33
_atom_site_aniso_U_23
_atom_site_aniso_U_13
_atom_site_aniso_U_12
C1 0.0672(12) 0.0592(11) 0.0527(10) -0.0086(9) -0.0159(9) -0.0097(9)
C2 0.0429(8) 0.0364(8) 0.0443(8) -0.0005(6) -0.0056(7) -0.0009(6)
C3 0.0338(7) 0.0310(7) 0.0372(7) 0.0040(6) -0.0026(6) 0.0008(6)
C4 0.0282(6) 0.0283(7) 0.0340(7) 0.0068(5) -0.0006(5) 0.0016(5)
C5 0.0263(6) 0.0274(6) 0.0294(6) 0.0059(5) -0.0020(5) 0.0007(5)
C11 0.0239(6) 0.0274(6) 0.0305(6) 0.0051(5) -0.0028(5) 0.0007(5)
C12 0.0320(7) 0.0334(7) 0.0259(6) 0.0052(5) -0.0018(5) -0.0001(5)
C13 0.0319(7) 0.0308(7) 0.0309(7) 0.0003(5) 0.0000(5) 0.0003(5)
C14 0.0365(7) 0.0256(6) 0.0347(7) 0.0048(5) -0.0037(6) 0.0017(5)
C15 0.0286(6) 0.0294(7) 0.0288(6) 0.0053(5) -0.0038(5) -0.0014(5)
C16 0.0294(6) 0.0275(6) 0.0286(6) 0.0019(5) -0.0014(5) 0.0011(5)
C17 0.0500(9) 0.0336(8) 0.0340(7) -0.0031(6) 0.0035(6) 0.0012(6)
C18 0.0510(10) 0.0548(10) 0.0423(9) -0.0078(7) 0.0084(7) 0.0055(8)
C19 0.0654(12) 0.0580(11) 0.0445(9) -0.0140(8) -0.0094(8) -0.0054(9)
C20 0.0911(15) 0.0339(9) 0.0524(10) -0.0075(7) 0.0092(10) 0.0046(9)
C21 0.0429(8) 0.0319(7) 0.0290(7) 0.0080(5) -0.0062(6) -0.0013(6)
C22 0.0567(10) 0.0509(10) 0.0397(8) 0.0162(7) -0.0061(7) -0.0144(8)
C23 0.0517(10) 0.0655(11) 0.0496(10) 0.0220(8) -0.0182(8) -0.0038(8)
C24 0.0946(15) 0.0496(10) 0.0281(8) 0.0041(7) -0.0058(8) 0.0066(10)
C31 0.0273(6) 0.0281(6) 0.0260(6) 0.0045(5) -0.0012(5) 0.0017(5)
C32 0.0316(7) 0.0247(6) 0.0324(7) 0.0042(5) -0.0049(5) 0.0012(5)
C33 0.0306(7) 0.0298(7) 0.0340(7) 0.0065(5) -0.0071(5) -0.0027(5)
C34 0.0264(6) 0.0319(7) 0.0344(7) 0.0049(5) -0.0049(5) 0.0019(5)
C35 0.0325(7) 0.0268(7) 0.0305(6) 0.0035(5) -0.0044(5) 0.0024(5)
C36 0.0304(7) 0.0266(7) 0.0360(7) 0.0062(5) -0.0023(5) -0.0026(5)
C37 0.0322(7) 0.0332(8) 0.0610(10) 0.0134(7) -0.0133(7) -0.0065(6)
C38 0.0482(10) 0.0509(10) 0.0745(12) 0.0305(9) -0.0158(9) -0.0157(8)
C39 0.0643(12) 0.0386(9) 0.0854(14) 0.0017(9) -0.0285(10) -0.0115(8)
C40 0.0326(8) 0.0499(10) 0.0960(14) 0.0264(10) -0.0133(9) -0.0107(7)
C41 0.0353(7) 0.0272(7) 0.0445(8) 0.0043(6) -0.0062(6) 0.0042(5)
C42 0.0759(12) 0.0343(8) 0.0544(10) 0.0106(7) -0.0164(9) 0.0038(8)
C43 0.0695(12) 0.0354(9) 0.0628(11) -0.0065(8) -0.0222(9) 0.0092(8)
C44 0.0441(10) 0.0370(9) 0.1057(16) 0.0081(9) 0.0005(10) 0.0110(7)
C51 0.0286(6) 0.0246(6) 0.0314(7) 0.0062(5) -0.0020(5) 0.0002(5)
C52 0.0279(6) 0.0332(7) 0.0321(7) 0.0059(5) -0.0070(5) -0.0002(5)
C53 0.0265(6) 0.0327(7) 0.0325(7) 0.0042(5) -0.0038(5) -0.0013(5)
C54 0.0308(7) 0.0347(7) 0.0283(6) 0.0056(5) -0.0023(5) -0.0024(5)
C55 0.0293(6) 0.0293(7) 0.0326(7) 0.0037(5) -0.0068(5) 0.0005(5)
C56 0.0244(6) 0.0291(7) 0.0357(7) 0.0046(5) -0.0036(5) -0.0010(5)
C57 0.0243(6) 0.0489(9) 0.0344(7) 0.0065(6) -0.0024(5) -0.0031(6)
C58 0.0328(8) 0.0584(11) 0.0586(10) -0.0050(8) -0.0003(7) 0.0043(7)
C59 0.0288(8) 0.1063(16) 0.0497(10) 0.0226(10) -0.0104(7) -0.0085(9)
C60 0.0339(8) 0.0506(10) 0.0587(10) 0.0043(8) -0.0023(7) -0.0108(7)
C61 0.0370(8) 0.0473(9) 0.0390(8) 0.0008(6) -0.0144(6) 0.0054(6)
C62A 0.0510(18) 0.079(3) 0.0451(17) -0.0126(16) -0.0203(14) 0.0133(17)
C63A 0.0345(15) 0.072(2) 0.0475(17) 0.0086(15) -0.0134(12) -0.0006(14)
C64A 0.059(2) 0.0495(18) 0.069(2) 0.0219(16) -0.0295(17) -0.0024(15)
C62B 0.053(2) 0.057(2) 0.060(2) -0.0049(18) -0.0305(19) -0.0020(18)
C63B 0.050(2) 0.049(2) 0.058(2) 0.0128(18) -0.0228(18) 0.0077(17)
C64B 0.047(2) 0.108(4) 0.041(2) 0.028(2) -0.0188(17) -0.011(2)

loop_
_atom_type_symbol
_atom_type_description
_atom_type_scat_dispersion_real
_atom_type_scat_dispersion_imag
_atom_type_scat_source
C C 0.0033 0.0016 'International Tables Vol C Tables 4.2.6.8 and 6.1.1.4'
H H 0.0000 0.0000 'International Tables Vol C Tables 4.2.6.8 and 6.1.1.4'

loop_
_geom_angle_atom_site_label_1
_geom_angle_atom_site_label_2
_geom_angle_atom_site_label_3
_geom_angle
C1 C2 C3 178.05(18)
C4 C3 C2 177.16(15)
C3 C4 C5 176.23(14)
C4 C5 C11 107.10(10)
C4 C5 C31 106.83(10)
C11 C5 C31 111.35(10)
C4 C5 C51 108.20(10)
C11 C5 C51 111.47(10)
C31 C5 C51 111.62(10)
C12 C11 C16 119.02(12)
C12 C11 C5 121.98(11)
C16 C11 C5 118.98(11)
C11 C12 C13 121.22(12)
C14 C13 C12 118.11(12)
C14 C13 C17 122.32(12)
C12 C13 C17 119.55(12)
C13 C14 C15 122.25(12)
C16 C15 C14 117.83(12)
C16 C15 C21 122.70(12)
C14 C15 C21 119.46(11)
C15 C16 C11 121.56(12)
C19 C17 C13 109.90(13)
C19 C17 C20 108.01(15)
C13 C17 C20 112.44(12)
C19 C17 C18 110.16(13)
C13 C17 C18 108.19(13)
C20 C17 C18 108.12(14)
C24 C21 C22 107.44(14)
C24 C21 C23 108.74(14)
C22 C21 C23 109.50(13)
C24 C21 C15 112.47(12)
C22 C21 C15 109.73(12)
C23 C21 C15 108.92(12)
C32 C31 C36 119.13(12)
C32 C31 C5 122.45(11)
C36 C31 C5 118.43(11)
C31 C32 C33 121.14(12)
C34 C33 C32 118.14(12)
C34 C33 C37 122.90(12)
C32 C33 C37 118.95(12)
C33 C34 C35 122.22(12)
C36 C35 C34 117.69(12)
C36 C35 C41 119.32(12)
C34 C35 C41 122.98(12)
C35 C36 C31 121.65(12)
C40 C37 C38 108.86(14)
C40 C37 C33 112.53(12)
C38 C37 C33 109.67(13)
C40 C37 C39 108.11(15)
C38 C37 C39 108.38(14)
C33 C37 C39 109.19(13)
C44 C41 C43 107.77(15)
C44 C41 C42 108.69(14)
C43 C41 C42 108.99(14)
C44 C41 C35 112.35(12)
C43 C41 C35 110.26(12)
C42 C41 C35 108.71(12)
C56 C51 C52 119.39(12)
C56 C51 C5 122.37(11)
C52 C51 C5 118.23(11)
C53 C52 C51 121.30(12)
C52 C53 C54 117.90(12)
C52 C53 C57 122.82(12)
C54 C53 C57 119.27(11)
C55 C54 C53 122.58(12)
C54 C55 C56 117.78(12)
C54 C55 C61 120.73(12)
C56 C55 C61 121.47(12)
C51 C56 C55 121.04(12)
C59 C57 C60 108.24(14)
C59 C57 C58 108.41(14)
C60 C57 C58 109.79(13)
C59 C57 C53 111.88(12)
C60 C57 C53 109.46(12)
C58 C57 C53 109.03(12)
C64B C61 C55 116.63(19)
C63A C61 C55 116.62(17)
C64B C61 C63B 112.3(3)
C55 C61 C63B 107.95(18)
C63A C61 C62A 112.3(2)
C55 C61 C62A 110.95(16)
C64B C61 C62B 110.9(3)
C55 C61 C62B 104.62(17)
C63B C61 C62B 103.4(2)
C63A C61 C64A 107.6(2)
C55 C61 C64A 105.96(16)
C62A C61 C64A 102.0(2)

loop_
_geom_bond_atom_site_label_1
_geom_bond_atom_site_label_2
_geom_bond_distance
C1 C2 1.180(2)
C2 C3 1.377(2)
C3 C4 1.200(2)
C4 C5 1.480(2)
C5 C11 1.5467(17)
C5 C31 1.5500(17)
C5 C51 1.5508(17)
C11 C12 1.3821(19)
C11 C16 1.3992(18)
C12 C13 1.4012(19)
C13 C14 1.3867(19)
C13 C17 1.5350(19)
C14 C15 1.4003(19)
C15 C16 1.3848(18)
C15 C21 1.5380(18)
C17 C19 1.531(2)
C17 C20 1.535(2)
C17 C18 1.537(2)
C21 C24 1.521(2)
C21 C22 1.527(2)
C21 C23 1.535(2)
C31 C32 1.3845(18)
C31 C36 1.3920(18)
C32 C33 1.4001(18)
C33 C34 1.3896(19)
C33 C37 1.5382(19)
C34 C35 1.3984(19)
C35 C36 1.3911(18)
C35 C41 1.5364(18)
C37 C40 1.526(2)
C37 C38 1.528(2)
C37 C39 1.544(3)
C41 C44 1.528(2)
C41 C43 1.530(2)
C41 C42 1.532(2)
C51 C56 1.3846(19)
C51 C52 1.3949(18)
C52 C53 1.3858(18)
C53 C54 1.3997(19)
C53 C57 1.5343(18)
C54 C55 1.3847(18)
C55 C56 1.4062(18)
C55 C61 1.5343(19)
C57 C59 1.528(2)
C57 C60 1.528(2)
C57 C58 1.531(2)
C61 C64B 1.419(4)
C61 C63A 1.437(3)
C61 C63B 1.553(4)
C61 C62A 1.555(4)
C61 C62B 1.613(4)
C61 C64A 1.625(4)

loop_
_geom_torsion_atom_site_label_1
_geom_torsion_atom_site_label_2
_geom_torsion_atom_site_label_3
_geom_torsion_atom_site_label_4
_geom_torsion
C4 C5 C11 C12 -138.60(12)
C31 C5 C11 C12 104.94(14)
C51 C5 C11 C12 -20.42(17)
C4 C5 C11 C16 43.14(15)
C31 C5 C11 C16 -73.32(15)
C51 C5 C11 C16 161.32(11)
C16 C11 C12 C13 -0.2(2)
C5 C11 C12 C13 -178.44(12)
C11 C12 C13 C14 -0.7(2)
C11 C12 C13 C17 -178.83(13)
C12 C13 C14 C15 1.0(2)
C17 C13 C14 C15 179.08(13)
C13 C14 C15 C16 -0.4(2)
C13 C14 C15 C21 -179.32(13)
C14 C15 C16 C11 -0.50(19)
C21 C15 C16 C11 178.36(12)
C12 C11 C16 C15 0.8(2)
C5 C11 C16 C15 179.10(12)
C14 C13 C17 C19 130.45(15)
C12 C13 C17 C19 -51.49(18)
C14 C13 C17 C20 10.1(2)
C12 C13 C17 C20 -171.85(15)
C14 C13 C17 C18 -109.23(16)
C12 C13 C17 C18 68.82(17)
C16 C15 C21 C24 8.2(2)
C14 C15 C21 C24 -172.96(14)
C16 C15 C21 C22 127.73(15)
C14 C15 C21 C22 -53.43(17)
C16 C15 C21 C23 -112.42(15)
C14 C15 C21 C23 66.42(17)
C4 C5 C31 C32 -126.85(13)
C11 C5 C31 C32 -10.23(17)
C51 C5 C31 C32 115.05(13)
C4 C5 C31 C36 52.97(15)
C11 C5 C31 C36 169.59(11)
C51 C5 C31 C36 -65.13(15)
C36 C31 C32 C33 -1.58(19)
C5 C31 C32 C33 178.24(12)
C31 C32 C33 C34 0.9(2)
C31 C32 C33 C37 -177.82(13)
C32 C33 C34 C35 0.8(2)
C37 C33 C34 C35 179.52(13)
C33 C34 C35 C36 -1.8(2)
C33 C34 C35 C41 176.91(13)
C34 C35 C36 C31 1.2(2)
C41 C35 C36 C31 -177.63(12)
C32 C31 C36 C35 0.5(2)
C5 C31 C36 C35 -179.32(12)
C34 C33 C37 C40 4.7(2)
C32 C33 C37 C40 -176.58(15)
C34 C33 C37 C38 -116.60(16)
C32 C33 C37 C38 62.09(18)
C34 C33 C37 C39 124.78(15)
C32 C33 C37 C39 -56.53(17)
C36 C35 C41 C44 -171.77(15)
C34 C35 C41 C44 9.5(2)
C36 C35 C41 C43 -51.54(18)
C34 C35 C41 C43 129.74(15)
C36 C35 C41 C42 67.89(17)
C34 C35 C41 C42 -110.84(16)
C4 C5 C51 C56 -133.95(13)
C11 C5 C51 C56 108.54(14)
C31 C5 C51 C56 -16.67(17)
C4 C5 C51 C52 47.27(15)
C11 C5 C51 C52 -70.25(15)
C31 C5 C51 C52 164.54(12)
C56 C51 C52 C53 0.3(2)
C5 C51 C52 C53 179.15(12)
C51 C52 C53 C54 0.8(2)
C51 C52 C53 C57 179.70(13)
C52 C53 C54 C55 -0.8(2)
C57 C53 C54 C55 -179.79(13)
C53 C54 C55 C56 -0.2(2)
C53 C54 C55 C61 178.39(13)
C52 C51 C56 C55 -1.4(2)
C5 C51 C56 C55 179.81(12)
C54 C55 C56 C51 1.4(2)
C61 C55 C56 C51 -177.25(13)
C52 C53 C57 C59 1.7(2)
C54 C53 C57 C59 -179.37(15)
C52 C53 C57 C60 -118.27(15)
C54 C53 C57 C60 60.66(17)
C52 C53 C57 C58 121.61(15)
C54 C53 C57 C58 -59.46(17)
C54 C55 C61 C64B -1.4(3)
C56 C55 C61 C64B 177.2(3)
C54 C55 C61 C63A -176.5(2)
C56 C55 C61 C63A 2.0(3)
C54 C55 C61 C63B -128.9(2)
C56 C55 C61 C63B 49.7(2)
C54 C55 C61 C62A 53.1(2)
C56 C55 C61 C62A -128.3(2)
C54 C55 C61 C62B 121.5(2)
C56 C55 C61 C62B -59.9(2)
C54 C55 C61 C64A -56.8(2)
C56 C55 C61 C64A 121.8(2)
